data_7044467
loop_
_publ_author_name
'Li, Yuhao'
'Zhang, Yan'
'Legrand, Yves-Marie'
'Van der Lee, Arie'
'Jiang, Ji-Jun'
'Chen, Cheng-Xia'
'Su, Cheng-Yong'
'Barboiu, Mihail'

_publ_section_title
;
 Hydrophobic metallo-supramolecular Pd2L4 Cages for zwitterionic guest
 encapsulation in organic solvents
;
_journal_name_full 'Dalton Trans.'
_journal_paper_doi 10.1039/C7DT03517A
_journal_year 2017
_chemical_formula_moiety 'C88 H70 N24 O8 Pd2, 4(C2 H6 O S)'
_chemical_formula_sum 'C96 H94 N24 O12 Pd2 S4'
_chemical_formula_weight 2117.04
_space_group_IT_number 2
_symmetry_cell_setting triclinic
_symmetry_space_group_name_Hall '-P 1'
_symmetry_space_group_name_H-M 'P -1'
_atom_sites_solution_hydrogens difmap
_atom_sites_solution_primary iterative
_audit_update_record
;
2017-08-31 deposited with the CCDC.
2017-10-12 downloaded from the CCDC.
;
_cell_angle_alpha 64.366(2)
_cell_angle_beta 86.1457(17)
_cell_angle_gamma 65.272(2)
_cell_formula_units_Z 2
_cell_length_a 19.2335(4)
_cell_length_b 21.0093(5)
_cell_length_c 23.2406(5)
_cell_measurement_reflns_used 15417
_cell_measurement_temperature 150
_cell_measurement_theta_max 65.1750
_cell_measurement_theta_min 3.9250
_cell_volume 7615.9(4)
_computing_cell_refinement 'CrysAlisPro 1.171.38.46 (Rigaku OD, 2015)'
_computing_data_collection 'CrysAlisPro 1.171.38.46 (Rigaku OD, 2015)'
_computing_data_reduction 'CrysAlisPro 1.171.38.46 (Rigaku OD, 2015)'
_computing_molecular_graphics 'CAMERON (Watkin et al., 1996)'
_computing_publication_material 'CRYSTALS (Betteridge et al., 2003)'
_computing_structure_refinement 'CRYSTALS (Betteridge et al., 2003)'
_computing_structure_solution 'Superflip (Palatinus & Chapuis, 2007)'
_diffrn_ambient_temperature 150
_diffrn_detector 'CCD plate'
_diffrn_detector_area_resol_mean 10.6525
_diffrn_detector_type Atlas
_diffrn_measured_fraction_theta_full 0.952
_diffrn_measured_fraction_theta_max 0.952
_diffrn_measurement_details
;
List of Runs (angles in degrees, time in seconds):

  # Type    Start    End  Width  t~exp~   \w     \q     \k     \f   Frames
#--------------------------------------------------------------------------
  1  \w    -44.00  33.00   1.00   30.00    --  -40.95  38.00 -30.00   77
  2  \w    -50.00  33.00   1.00   30.00    --  -40.95  38.00  90.00   83
  3  \w    -66.00  22.00   1.00   30.00    --  -40.95  57.00-150.00   88
  4  \w     63.00 166.00   1.00   90.00    --   89.96  30.00 -90.00  103
  5  \w     64.00 163.00   1.00   90.00    --   89.96  45.00   0.00   99
  6  \w     17.00  98.00   1.00   90.00    --   89.96 -45.00   0.00   81
  7  \w     94.00 133.00   1.00   90.00    --   89.96 125.00 -60.00   39
  8  \w     34.00 123.00   1.00   90.00    --   89.96 -77.00-180.00   89
  9  \w     23.00 121.00   1.00   90.00    --   89.96-125.00-180.00   98
 10  \w     15.00 120.00   1.00   90.00    --   89.96 -77.00 -60.00  105
;
_diffrn_measurement_device Area
_diffrn_measurement_device_type 'SuperNova, Dual, Cu at zero, Atlas'
_diffrn_measurement_method '\w scans'
_diffrn_orient_matrix_UB_11 -0.0079286000
_diffrn_orient_matrix_UB_12 -0.0717085000
_diffrn_orient_matrix_UB_13 0.0039009000
_diffrn_orient_matrix_UB_21 -0.0367667000
_diffrn_orient_matrix_UB_22 -0.0086558000
_diffrn_orient_matrix_UB_23 0.0623277000
_diffrn_orient_matrix_UB_31 -0.0807141000
_diffrn_orient_matrix_UB_32 0.0540532000
_diffrn_orient_matrix_UB_33 -0.0401519000
_diffrn_radiation_monochromator mirror
_diffrn_radiation_type 'Cu K\a'
_diffrn_radiation_wavelength 1.54180
_diffrn_reflns_av_R_equivalents 0.038
_diffrn_reflns_av_unetI/netI 0.0579
_diffrn_reflns_limit_h_max 22
_diffrn_reflns_limit_h_min -22
_diffrn_reflns_limit_k_max 24
_diffrn_reflns_limit_k_min -21
_diffrn_reflns_limit_l_max 27
_diffrn_reflns_limit_l_min 0
_diffrn_reflns_number 24869
_diffrn_reflns_theta_full 65.338
_diffrn_reflns_theta_max 65.338
_diffrn_reflns_theta_min 3.546
_exptl_absorpt_coefficient_mu 2.804
_exptl_absorpt_correction_T_max 1.00000
_exptl_absorpt_correction_T_min 0.70764
_exptl_absorpt_correction_type multi-scan
_exptl_absorpt_process_details
;
CrysAlisPro 1.171.38.46 (Rigaku Oxford Diffraction, 2015)
Empirical absorption correction using spherical harmonics,
 implemented in SCALE3 ABSPACK scaling algorithm.
;
_exptl_crystal_colour colourless
_exptl_crystal_density_diffrn 0.923
_exptl_crystal_density_method 'not measured'
_exptl_crystal_description prism
_exptl_crystal_F_000 2180
_exptl_crystal_size_max 0.110
_exptl_crystal_size_mid 0.080
_exptl_crystal_size_min 0.050
_refine_diff_density_max 2.80
_refine_diff_density_min -1.09
_refine_ls_extinction_method None
_refine_ls_goodness_of_fit_ref 1.1233
_refine_ls_hydrogen_treatment constr
_refine_ls_matrix_type full
_refine_ls_number_parameters 1243
_refine_ls_number_reflns 20197
_refine_ls_number_restraints 0
_refine_ls_R_factor_all 0.0759
_refine_ls_R_factor_gt 0.0654
_refine_ls_shift/su_max 0.0018073
_refine_ls_shift/su_mean 0.0001900
_refine_ls_structure_factor_coef F
_refine_ls_weighting_details
;
 Method, part 1, Chebychev polynomial, (Watkin, 1994, Prince, 1982) 
 [weight] = 1.0/[A~0~*T~0~(x)+A~1~*T~1~(x) ... +A~n-1~]*T~n-1~(x)] 
 where A~i~ are the Chebychev coefficients listed below and x= Fcalc/Fmax 
 Method = Robust Weighting (Prince, 1982)
 W = [weight] * [1-(deltaF/6*sigmaF)^2^]^2^ 
 A~i~ are: 
 14.1 -4.01 10.6 
;
_refine_ls_weighting_scheme calc
_refine_ls_wR_factor_all 0.0744
_refine_ls_wR_factor_gt 0.0673
_refine_ls_wR_factor_ref 0.0673
_reflns_limit_h_max 22
_reflns_limit_h_min -22
_reflns_limit_k_max 24
_reflns_limit_k_min -21
_reflns_limit_l_max 27
_reflns_limit_l_min 0
_reflns_number_gt 20197
_reflns_number_total 24869
_reflns_threshold_expression I>2.0\s(I)
_oxford_diffrn_Wilson_B_factor 3.78
_oxford_diffrn_Wilson_scale 0.22
_oxford_refine_ls_r_factor_ref 0.0654
_oxford_refine_ls_scale 2.170(2)
_oxford_reflns_number_all 24869
_oxford_reflns_threshold_expression_ref I>2.0\s(I)
_cod_data_source_file c7dt03517a2.cif
_cod_data_source_block 1_CCDC1
_cod_original_cell_volume 7615.89(18)
_cod_original_sg_symbol_H-M 'P -1 '
_cod_database_code 7044467
_cell_oxdiff_length_a 19.2335(4)
_cell_oxdiff_length_b 21.0093(5)
_cell_oxdiff_length_c 23.2406(5)
_cell_oxdiff_angle_alpha 64.366(2)
_cell_oxdiff_angle_beta 86.1457(17)
_cell_oxdiff_angle_gamma 65.272(2)
_cell_oxdiff_volume 7615.9(3)
_oxdiff_exptl_absorpt_empirical_full_min 0.788
_oxdiff_exptl_absorpt_empirical_full_max 1.314
_oxdiff_exptl_absorpt_empirical_details
;
Empirical correction (ABSPACK) includes:
- Absorption correction using spherical harmonics
- Frame scaling
;
_montpellier_reflns_maxres 0.85
_montpellier_reflns_completeness_maxres 95.17
_montpellier_reflns_redundancy_maxres 1.66

loop_
_symmetry_equiv_pos_as_xyz
x,y,z
-x,-y,-z

loop_
_atom_site_label
_atom_site_type_symbol
_atom_site_fract_x
_atom_site_fract_y
_atom_site_fract_z
_atom_site_U_iso_or_equiv
_atom_site_occupancy
_atom_site_adp_type
_atom_site_refinement_flags_posn
Pd1 Pd 0.340734(16) 0.750040(16) 0.237661(13) 0.0432 1.0000 Uani .
N2 N 0.34379(19) 0.85576(19) 0.20429(16) 0.0492 1.0000 Uani .
C3 C 0.3189(4) 0.9001(3) 0.2343(3) 0.0811 1.0000 Uani .
C4 C 0.3201(5) 0.9716(4) 0.2084(4) 0.1155 1.0000 Uani .
C5 C 0.3464(4) 0.9984(3) 0.1511(3) 0.0894 1.0000 Uani .
C6 C 0.3731(3) 0.9523(3) 0.1199(2) 0.0634 1.0000 Uani .
C7 C 0.3709(3) 0.8804(3) 0.1480(2) 0.0563 1.0000 Uani .
H71 H 0.3876 0.8491 0.1267 0.0678 1.0000 Uiso R
N8 N 0.3976(3) 0.9812(3) 0.0600(2) 0.0753 1.0000 Uani .
C9 C 0.4364(3) 0.9383(4) 0.0270(3) 0.0728 1.0000 Uani .
O10 O 0.4684(2) 0.8667(2) 0.05380(18) 0.0811 1.0000 Uani .
N11 N 0.4347(3) 0.9831(3) -0.0360(2) 0.0810 1.0000 Uani .
C12 C 0.4641(4) 0.9538(4) -0.0808(3) 0.0733 1.0000 Uani .
C13 C 0.4133(4) 0.9858(3) -0.1386(3) 0.0747 1.0000 Uani .
C14 C 0.4434(4) 0.9574(4) -0.1858(3) 0.0779 1.0000 Uani .
C15 C 0.5207(4) 0.8979(4) -0.1720(3) 0.0865 1.0000 Uani .
C16 C 0.5650(4) 0.8693(4) -0.1166(3) 0.0838 1.0000 Uani .
C17 C 0.5368(4) 0.8975(4) -0.0706(3) 0.0826 1.0000 Uani .
H171 H 0.5681 0.8768 -0.0322 0.0988 1.0000 Uiso R
H161 H 0.6155 0.8301 -0.1083 0.1008 1.0000 Uiso R
H151 H 0.5408 0.8790 -0.2019 0.1038 1.0000 Uiso R
C18 C 0.3944(4) 0.9874(4) -0.2417(3) 0.0899 1.0000 Uani .
N19 N 0.4257(3) 0.9621(4) -0.2891(3) 0.1031 1.0000 Uani .
C20 C 0.3862(4) 0.9479(4) -0.3261(3) 0.0849 1.0000 Uani .
O21 O 0.3228(3) 0.9503(3) -0.31929(19) 0.0871 1.0000 Uani .
N22 N 0.4302(3) 0.9268(3) -0.3697(2) 0.0867 1.0000 Uani .
C23 C 0.4103(4) 0.8996(4) -0.4080(3) 0.0854 1.0000 Uani .
C24 C 0.3567(3) 0.8693(3) -0.3954(2) 0.0667 1.0000 Uani .
N25 N 0.3401(3) 0.8412(3) -0.43217(18) 0.0773 1.0000 Uani .
Pd26 Pd 0.26197(2) 0.797212(19) -0.410670(14) 0.0586 1.0000 Uani .
N27 N 0.1837(2) 0.7524(2) -0.39215(16) 0.0575 1.0000 Uani .
C28 C 0.1669(3) 0.7199(3) -0.3324(2) 0.0599 1.0000 Uani .
C29 C 0.1111(3) 0.6913(3) -0.3199(2) 0.0594 1.0000 Uani .
N30 N 0.0909(2) 0.6592(2) -0.25925(18) 0.0673 1.0000 Uani .
C31 C 0.1405(3) 0.6195(3) -0.2021(2) 0.0577 1.0000 Uani .
O32 O 0.20551(17) 0.6141(2) -0.19984(15) 0.0678 1.0000 Uani .
N33 N 0.1088(2) 0.5883(3) -0.14945(18) 0.0668 1.0000 Uani .
C34 C 0.1513(3) 0.5489(3) -0.0860(2) 0.0594 1.0000 Uani .
C35 C 0.1480(3) 0.5954(3) -0.0548(2) 0.0599 1.0000 Uani .
C36 C 0.1915(3) 0.5565(3) 0.0077(2) 0.0566 1.0000 Uani .
C37 C 0.2329(3) 0.4741(3) 0.0362(2) 0.0578 1.0000 Uani .
C38 C 0.2315(3) 0.4317(3) 0.0051(2) 0.0661 1.0000 Uani .
C39 C 0.1907(3) 0.4697(3) -0.0568(2) 0.0652 1.0000 Uani .
H391 H 0.1913 0.4404 -0.0781 0.0786 1.0000 Uiso R
H381 H 0.2579 0.3774 0.0247 0.0792 1.0000 Uiso R
H371 H 0.2605 0.4477 0.0774 0.0691 1.0000 Uiso R
C40 C 0.1902(3) 0.6028(3) 0.0387(2) 0.0639 1.0000 Uani .
N41 N 0.2361(3) 0.5634(2) 0.0982(2) 0.0712 1.0000 Uani .
C42 C 0.2496(3) 0.5965(3) 0.1332(2) 0.0595 1.0000 Uani .
O43 O 0.2202(2) 0.66628(19) 0.11828(17) 0.0728 1.0000 Uani .
N44 N 0.3003(3) 0.5417(2) 0.1889(2) 0.0787 1.0000 Uani .
C45 C 0.3182(3) 0.5597(3) 0.2365(2) 0.0604 1.0000 Uani .
C46 C 0.3204(2) 0.6297(2) 0.2209(2) 0.0534 1.0000 Uani .
N47 N 0.33893(18) 0.64448(19) 0.26699(16) 0.0479 1.0000 Uani .
C48 C 0.3560(3) 0.5921(3) 0.3292(2) 0.0580 1.0000 Uani .
C49 C 0.3561(3) 0.5208(3) 0.3470(2) 0.0662 1.0000 Uani .
C50 C 0.3359(3) 0.5044(3) 0.3010(2) 0.0692 1.0000 Uani .
H501 H 0.3348 0.4568 0.3125 0.0831 1.0000 Uiso R
H491 H 0.3694 0.4843 0.3894 0.0791 1.0000 Uiso R
H481 H 0.3693 0.6035 0.3607 0.0696 1.0000 Uiso R
H461 H 0.3089 0.6681 0.1788 0.0640 1.0000 Uiso R
C51 C 0.1451(3) 0.6823(3) 0.0096(3) 0.0786 1.0000 Uani .
C52 C 0.1010(4) 0.7184(3) -0.0516(3) 0.0852 1.0000 Uani .
C53 C 0.1030(3) 0.6767(3) -0.0833(3) 0.0737 1.0000 Uani .
H531 H 0.0752 0.7016 -0.1240 0.0880 1.0000 Uiso R
H521 H 0.0705 0.7722 -0.0707 0.1019 1.0000 Uiso R
H511 H 0.1436 0.7126 0.0302 0.0943 1.0000 Uiso R
C54 C 0.0724(3) 0.6968(3) -0.3720(2) 0.0703 1.0000 Uani .
C55 C 0.0900(3) 0.7309(3) -0.4328(3) 0.0793 1.0000 Uani .
C56 C 0.1467(3) 0.7570(3) -0.4418(2) 0.0698 1.0000 Uani .
H561 H 0.1596 0.7781 -0.4830 0.0841 1.0000 Uiso R
H551 H 0.0640 0.7362 -0.4680 0.0948 1.0000 Uiso R
H541 H 0.0357 0.6775 -0.3657 0.0837 1.0000 Uiso R
H281 H 0.1923 0.7177 -0.2988 0.0718 1.0000 Uiso R
N57 N 0.1749(3) 0.9060(2) -0.45685(17) 0.0733 1.0000 Uani .
C58 C 0.1630(4) 0.9494(3) -0.5214(2) 0.0869 1.0000 Uani .
C59 C 0.1031(5) 1.0232(4) -0.5486(3) 0.1080 1.0000 Uani .
C60 C 0.0557(5) 1.0542(3) -0.5123(3) 0.1050 1.0000 Uani .
C61 C 0.0670(4) 1.0086(3) -0.4457(2) 0.0848 1.0000 Uani .
C62 C 0.1271(3) 0.9347(3) -0.4200(2) 0.0702 1.0000 Uani .
H621 H 0.1351 0.9037 -0.3753 0.0840 1.0000 Uiso R
N63 N 0.0176(3) 1.0387(3) -0.4076(2) 0.0871 1.0000 Uani .
C64 C 0.0083(3) 0.9957(3) -0.3451(3) 0.0801 1.0000 Uani .
O65 O 0.0373(2) 0.9249(2) -0.31897(19) 0.0904 1.0000 Uani .
N66 N -0.0384(3) 1.0401(3) -0.3175(2) 0.0912 1.0000 Uani .
C67 C -0.0436(4) 1.0072(3) -0.2500(3) 0.0841 1.0000 Uani .
C68 C 0.0165(3) 0.9913(3) -0.2061(2) 0.0691 1.0000 Uani .
C69 C 0.0097(3) 0.9602(3) -0.1391(2) 0.0643 1.0000 Uani .
C70 C 0.0681(3) 0.9477(3) -0.0951(2) 0.0626 1.0000 Uani .
N71 N 0.0592(2) 0.9196(2) -0.03020(18) 0.0652 1.0000 Uani .
C72 C 0.1091(3) 0.8978(3) 0.0211(2) 0.0682 1.0000 Uani .
O73 O 0.1744(2) 0.8920(3) 0.01759(18) 0.1175 1.0000 Uani .
N74 N 0.0782(2) 0.8804(2) 0.07765(17) 0.0631 1.0000 Uani .
C75 C 0.1144(2) 0.8518(2) 0.1393(2) 0.0500 1.0000 Uani .
C76 C 0.1931(2) 0.8281(2) 0.1546(2) 0.0491 1.0000 Uani .
N77 N 0.22425(19) 0.79923(18) 0.21502(15) 0.0466 1.0000 Uani .
C78 C 0.1810(2) 0.7930(3) 0.2628(2) 0.0555 1.0000 Uani .
C79 C 0.1032(3) 0.8154(3) 0.2505(2) 0.0671 1.0000 Uani .
C80 C 0.0696(3) 0.8443(3) 0.1887(2) 0.0604 1.0000 Uani .
H801 H 0.0172 0.8589 0.1807 0.0729 1.0000 Uiso R
H791 H 0.0740 0.8107 0.2838 0.0808 1.0000 Uiso R
H781 H 0.2040 0.7742 0.3048 0.0674 1.0000 Uiso R
H761 H 0.2237 0.8324 0.1216 0.0593 1.0000 Uiso R
C81 C 0.1286(3) 0.9651(3) -0.1176(2) 0.0767 1.0000 Uani .
C82 C 0.1331(3) 0.9965(3) -0.1847(3) 0.0834 1.0000 Uani .
C83 C 0.0786(3) 1.0091(3) -0.2266(2) 0.0762 1.0000 Uani .
H831 H 0.0823 1.0306 -0.2708 0.0916 1.0000 Uiso R
H821 H 0.1740 1.0091 -0.1994 0.0996 1.0000 Uiso R
H811 H 0.1662 0.9569 -0.0891 0.0920 1.0000 Uiso R
C84 C -0.0546(3) 0.9441(4) -0.1204(3) 0.0862 1.0000 Uani .
C85 C -0.1100(4) 0.9625(5) -0.1637(3) 0.1168 1.0000 Uani .
C86 C -0.1057(4) 0.9924(5) -0.2297(3) 0.1030 1.0000 Uani .
H861 H -0.1443 1.0024 -0.2584 0.1240 1.0000 Uiso R
H851 H -0.1532 0.9549 -0.1494 0.1402 1.0000 Uiso R
H841 H -0.0586 0.9204 -0.0771 0.1030 1.0000 Uiso R
H601 H 0.0164 1.1050 -0.5315 0.1259 1.0000 Uiso R
H591 H 0.0951 1.0526 -0.5931 0.1300 1.0000 Uiso R
H581 H 0.1952 0.9291 -0.5469 0.1042 1.0000 Uiso R
N87 N 0.3496(2) 0.6893(2) -0.36290(16) 0.0555 1.0000 Uani .
C88 C 0.3824(3) 0.6680(3) -0.30511(18) 0.0543 1.0000 Uani .
C89 C 0.4441(3) 0.5938(2) -0.27147(19) 0.0522 1.0000 Uani .
N90 N 0.4791(2) 0.5682(2) -0.21035(17) 0.0628 1.0000 Uani .
C91 C 0.4873(3) 0.6137(3) -0.1852(2) 0.0533 1.0000 Uani .
O92 O 0.4661(2) 0.68377(18) -0.21579(15) 0.0646 1.0000 Uani .
N93 N 0.5186(3) 0.5719(2) -0.12254(16) 0.0663 1.0000 Uani .
C94 C 0.5371(3) 0.5976(3) -0.0812(2) 0.0553 1.0000 Uani .
C95 C 0.5789(2) 0.5378(2) -0.01895(18) 0.0462 1.0000 Uani .
C96 C 0.6080(2) 0.4576(2) -0.0019(2) 0.0524 1.0000 Uani .
C97 C 0.6489(3) 0.4032(3) 0.0565(2) 0.0661 1.0000 Uani .
C98 C 0.6605(2) 0.4245(3) 0.1032(2) 0.0576 1.0000 Uani .
C99 C 0.6339(2) 0.5009(2) 0.08911(19) 0.0459 1.0000 Uani .
C100 C 0.5938(2) 0.5611(2) 0.02648(19) 0.0460 1.0000 Uani .
C101 C 0.5701(3) 0.6414(3) 0.0074(2) 0.0608 1.0000 Uani .
C102 C 0.5322(3) 0.6962(3) -0.0524(2) 0.0683 1.0000 Uani .
C103 C 0.5137(3) 0.6753(3) -0.0975(2) 0.0642 1.0000 Uani .
H1031 H 0.4854 0.7143 -0.1372 0.0771 1.0000 Uiso R
H1021 H 0.5175 0.7494 -0.0640 0.0817 1.0000 Uiso R
H1011 H 0.5804 0.6571 0.0365 0.0728 1.0000 Uiso R
N104 N 0.65087(18) 0.5210(2) 0.13584(16) 0.0502 1.0000 Uani .
C105 C 0.5940(2) 0.5626(2) 0.16171(19) 0.0485 1.0000 Uani .
O106 O 0.52400(16) 0.58497(17) 0.14632(14) 0.0561 1.0000 Uani .
N107 N 0.62202(19) 0.5762(2) 0.20552(16) 0.0501 1.0000 Uani .
C108 C 0.5772(2) 0.6132(2) 0.24179(18) 0.0475 1.0000 Uani .
C109 C 0.4990(2) 0.6610(2) 0.22435(18) 0.0476 1.0000 Uani .
N110 N 0.45676(19) 0.69383(19) 0.26166(15) 0.0481 1.0000 Uani .
C111 C 0.4911(3) 0.6825(3) 0.3154(2) 0.0585 1.0000 Uani .
C112 C 0.5698(3) 0.6392(3) 0.3330(2) 0.0642 1.0000 Uani .
C113 C 0.6127(3) 0.6037(3) 0.2964(2) 0.0594 1.0000 Uani .
H1131 H 0.6652 0.5737 0.3082 0.0709 1.0000 Uiso R
H1121 H 0.5938 0.6332 0.3697 0.0769 1.0000 Uiso R
H1111 H 0.4610 0.7035 0.3413 0.0699 1.0000 Uiso R
H1091 H 0.4735 0.6721 0.1862 0.0570 1.0000 Uiso R
H981 H 0.6876 0.3850 0.1441 0.0690 1.0000 Uiso R
H971 H 0.6702 0.3499 0.0661 0.0790 1.0000 Uiso R
H961 H 0.5990 0.4417 -0.0309 0.0629 1.0000 Uiso R
C114 C 0.4667(3) 0.5418(3) -0.2982(2) 0.0569 1.0000 Uani .
C115 C 0.4305(3) 0.5654(3) -0.3575(2) 0.0653 1.0000 Uani .
C116 C 0.3723(3) 0.6388(3) -0.3889(2) 0.0658 1.0000 Uani .
H1161 H 0.3476 0.6556 -0.4294 0.0790 1.0000 Uiso R
H1151 H 0.4460 0.5312 -0.3761 0.0783 1.0000 Uiso R
H1141 H 0.5058 0.4910 -0.2755 0.0677 1.0000 Uiso R
H881 H 0.3637 0.7029 -0.2875 0.0652 1.0000 Uiso R
C117 C 0.3761(7) 0.8420(7) -0.4820(4) 0.1751 1.0000 Uani .
C118 C 0.4309(10) 0.8712(10) -0.4964(6) 0.2427 1.0000 Uani .
C119 C 0.4490(7) 0.8989(7) -0.4589(4) 0.1621 1.0000 Uani .
H1191 H 0.4872 0.9170 -0.4684 0.1949 1.0000 Uiso R
H1171 H 0.3644 0.8235 -0.5078 0.2109 1.0000 Uiso R
H241 H 0.3309 0.8675 -0.3596 0.0799 1.0000 Uiso R
C120 C 0.3192(4) 1.0426(5) -0.2528(3) 0.0983 1.0000 Uani .
C121 C 0.2906(4) 1.0696(4) -0.2057(3) 0.0941 1.0000 Uani .
C122 C 0.3373(4) 1.0400(4) -0.1497(3) 0.0852 1.0000 Uani .
H1221 H 0.3181 1.0569 -0.1189 0.1020 1.0000 Uiso R
H1211 H 0.2395 1.1074 -0.2132 0.1128 1.0000 Uiso R
H1201 H 0.2873 1.0622 -0.2907 0.1178 1.0000 Uiso R
H51 H 0.3462 1.0477 0.1331 0.1070 1.0000 Uiso R
H41 H 0.3026 1.0022 0.2303 0.1391 1.0000 Uiso R
H31 H 0.3011 0.8820 0.2733 0.0972 1.0000 Uiso R
S123 S 0.22163(7) 0.85192(7) 0.75231(5) 0.0628 1.0000 Uani .
O124 O 0.2520(2) 0.80568(19) 0.71427(15) 0.0679 1.0000 Uani .
C125 C 0.3006(3) 0.8187(3) 0.8094(3) 0.0807 1.0000 Uani .
C126 C 0.1676(4) 0.8076(3) 0.8077(3) 0.0844 1.0000 Uani .
S127 S 0.30742(10) 1.21984(9) -0.10374(7) 0.0844 1.0000 Uani .
O128 O 0.3398(3) 1.1356(2) -0.05388(18) 0.0847 1.0000 Uani .
C129 C 0.3428(4) 1.2684(3) -0.0757(3) 0.0833 1.0000 Uani .
C130 C 0.3650(5) 1.2201(4) -0.1672(3) 0.1096 1.0000 Uani .
S131 S 0.13846(12) 1.09872(18) -0.06155(10) 0.1298 1.0000 Uani .
O132 O 0.0675(3) 1.0920(4) -0.0391(2) 0.1175 1.0000 Uani .
C133 C 0.2080(4) 1.0478(7) 0.0067(4) 0.1415 1.0000 Uani .
C134 C 0.1138(8) 1.1943(10) -0.0699(8) 0.2502 1.0000 Uani .
S139 S 0.39911(7) 0.75897(7) 0.04744(6) 0.0646 1.0000 Uani .
O140 O 0.35894(18) 0.76724(19) 0.10198(14) 0.0671 1.0000 Uani .
C142 C 0.3451(3) 0.8479(3) -0.0242(3) 0.0803 1.0000 Uani .
C154 C 0.3693(3) 0.6941(3) 0.0352(3) 0.0785 1.0000 Uani .
H901 H 0.4968 0.5192 -0.1859 0.0748 1.0000 Uiso R
H931 H 0.5204 0.5259 -0.1041 0.0788 1.0000 Uiso R
H1041 H 0.6967 0.4966 0.1550 0.0601 1.0000 Uiso R
H1071 H 0.6708 0.5627 0.2106 0.0600 1.0000 Uiso R
H81 H 0.3866 1.0300 0.0415 0.0900 1.0000 Uiso R
H111 H 0.4017 1.0312 -0.0510 0.0967 1.0000 Uiso R
H191 H 0.4706 0.9604 -0.2985 0.1239 1.0000 Uiso R
H221 H 0.4652 0.9426 -0.3810 0.1040 1.0000 Uiso R
H301 H 0.0478 0.6558 -0.2574 0.0811 1.0000 Uiso R
H331 H 0.0668 0.5863 -0.1544 0.0804 1.0000 Uiso R
H631 H -0.0139 1.0874 -0.4257 0.1043 1.0000 Uiso R
H661 H -0.0690 1.0883 -0.3410 0.1102 1.0000 Uiso R
H711 H 0.0161 0.9181 -0.0214 0.0775 1.0000 Uiso R
H741 H 0.0292 0.8931 0.0742 0.0756 1.0000 Uiso R
H1181 H 0.4558 0.8721 -0.5321 0.2920 1.0000 Uiso R
H1261 H 0.1195 0.8216 0.7846 0.1269 1.0000 Uiso R
H1262 H 0.1571 0.8261 0.8404 0.1269 1.0000 Uiso R
H1263 H 0.1971 0.7519 0.8277 0.1270 1.0000 Uiso R
H1251 H 0.3361 0.8394 0.7880 0.1210 1.0000 Uiso R
H1252 H 0.2825 0.8355 0.8422 0.1211 1.0000 Uiso R
H1253 H 0.3262 0.7625 0.8293 0.1209 1.0000 Uiso R
H1341 H 0.0641 1.2304 -0.0956 0.3550 1.0000 Uiso R
H1342 H 0.1523 1.2107 -0.0906 0.3550 1.0000 Uiso R
H1343 H 0.1124 1.1925 -0.0277 0.3550 1.0000 Uiso R
H1331 H 0.2177 0.9938 0.0270 0.2119 1.0000 Uiso R
H1332 H 0.2550 1.0522 -0.0055 0.2120 1.0000 Uiso R
H1333 H 0.1884 1.0703 0.0360 0.2120 1.0000 Uiso R
H1291 H 0.3244 1.2656 -0.0353 0.1252 1.0000 Uiso R
H1292 H 0.3247 1.3223 -0.1072 0.1248 1.0000 Uiso R
H1293 H 0.3981 1.2435 -0.0693 0.1250 1.0000 Uiso R
H1301 H 0.3552 1.1925 -0.1869 0.1640 1.0000 Uiso R
H1302 H 0.3503 1.2735 -0.1980 0.1639 1.0000 Uiso R
H1303 H 0.4184 1.1951 -0.1493 0.1640 1.0000 Uiso R
H1541 H 0.3897 0.6422 0.0729 0.1184 1.0000 Uiso R
H1542 H 0.3886 0.6882 -0.0027 0.1179 1.0000 Uiso R
H1543 H 0.3123 0.7177 0.0277 0.1180 1.0000 Uiso R
H1421 H 0.3501 0.8917 -0.0231 0.1197 1.0000 Uiso R
H1422 H 0.3642 0.8419 -0.0623 0.1202 1.0000 Uiso R
H1423 H 0.2917 0.8565 -0.0245 0.1204 1.0000 Uiso R

loop_
_atom_site_aniso_label
_atom_site_aniso_U_11
_atom_site_aniso_U_22
_atom_site_aniso_U_33
_atom_site_aniso_U_23
_atom_site_aniso_U_13
_atom_site_aniso_U_12
Pd1 0.04580(16) 0.04827(16) 0.04135(15) -0.02381(12) 0.00473(11) -0.02121(12)
N2 0.0526(19) 0.0512(19) 0.0532(19) -0.0280(16) 0.0092(15) -0.0261(16)
C3 0.107(4) 0.079(3) 0.096(4) -0.060(3) 0.058(3) -0.058(3)
C4 0.176(7) 0.085(4) 0.143(6) -0.084(4) 0.103(6) -0.084(5)
C5 0.114(5) 0.071(3) 0.115(5) -0.053(3) 0.060(4) -0.061(3)
C6 0.069(3) 0.062(3) 0.066(3) -0.026(2) 0.009(2) -0.037(2)
C7 0.070(3) 0.062(3) 0.050(2) -0.030(2) 0.008(2) -0.034(2)
N8 0.109(3) 0.076(3) 0.063(2) -0.028(2) 0.025(2) -0.064(3)
C9 0.091(4) 0.088(4) 0.072(3) -0.042(3) 0.026(3) -0.064(3)
O10 0.090(3) 0.085(3) 0.075(2) -0.031(2) 0.0316(19) -0.052(2)
N11 0.125(4) 0.078(3) 0.067(3) -0.032(2) 0.028(3) -0.069(3)
C12 0.106(4) 0.088(4) 0.067(3) -0.040(3) 0.029(3) -0.075(4)
C13 0.103(4) 0.084(4) 0.078(3) -0.041(3) 0.030(3) -0.073(4)
C14 0.105(4) 0.096(4) 0.084(4) -0.055(3) 0.031(3) -0.075(4)
C15 0.118(5) 0.104(4) 0.091(4) -0.062(4) 0.038(4) -0.078(4)
C16 0.104(4) 0.088(4) 0.095(4) -0.050(3) 0.030(3) -0.065(4)
C17 0.121(5) 0.088(4) 0.074(3) -0.036(3) 0.025(3) -0.078(4)
C18 0.102(5) 0.115(5) 0.096(4) -0.066(4) 0.026(4) -0.067(4)
N19 0.109(4) 0.164(5) 0.102(4) -0.097(4) 0.033(3) -0.080(4)
C20 0.122(5) 0.106(4) 0.066(3) -0.050(3) 0.023(3) -0.073(4)
O21 0.104(3) 0.113(3) 0.087(3) -0.065(2) 0.021(2) -0.064(3)
N22 0.118(4) 0.113(4) 0.075(3) -0.057(3) 0.033(3) -0.078(3)
C23 0.133(5) 0.094(4) 0.060(3) -0.041(3) 0.028(3) -0.071(4)
C24 0.092(4) 0.066(3) 0.046(2) -0.026(2) 0.011(2) -0.037(3)
N25 0.121(4) 0.085(3) 0.042(2) -0.033(2) 0.021(2) -0.055(3)
Pd26 0.0779(2) 0.05747(19) 0.03991(16) -0.02426(14) 0.00482(15) -0.02571(17)
N27 0.066(2) 0.053(2) 0.0433(19) -0.0243(16) -0.0052(16) -0.0117(17)
C28 0.062(3) 0.060(3) 0.051(2) -0.027(2) -0.008(2) -0.016(2)
C29 0.058(3) 0.066(3) 0.049(2) -0.027(2) -0.003(2) -0.020(2)
N30 0.053(2) 0.087(3) 0.060(2) -0.027(2) -0.0006(18) -0.034(2)
C31 0.051(3) 0.071(3) 0.052(2) -0.029(2) 0.0031(19) -0.024(2)
O32 0.0420(16) 0.088(2) 0.0545(17) -0.0186(16) -0.0004(13) -0.0239(15)
N33 0.060(2) 0.099(3) 0.055(2) -0.034(2) 0.0075(18) -0.046(2)
C34 0.057(3) 0.085(3) 0.052(2) -0.031(2) 0.017(2) -0.046(3)
C35 0.059(3) 0.074(3) 0.054(2) -0.024(2) 0.008(2) -0.041(2)
C36 0.063(3) 0.066(3) 0.054(2) -0.027(2) 0.011(2) -0.040(2)
C37 0.061(3) 0.067(3) 0.061(3) -0.031(2) 0.008(2) -0.040(2)
C38 0.072(3) 0.074(3) 0.062(3) -0.032(2) 0.006(2) -0.038(3)
C39 0.069(3) 0.085(4) 0.066(3) -0.043(3) 0.019(2) -0.047(3)
C40 0.076(3) 0.059(3) 0.060(3) -0.023(2) -0.003(2) -0.034(2)
N41 0.091(3) 0.060(2) 0.067(2) -0.028(2) -0.011(2) -0.035(2)
C42 0.071(3) 0.057(3) 0.065(3) -0.029(2) 0.002(2) -0.038(2)
O43 0.084(2) 0.060(2) 0.075(2) -0.0293(17) -0.0125(17) -0.0298(17)
N44 0.107(3) 0.062(2) 0.065(2) -0.023(2) -0.024(2) -0.034(2)
C45 0.065(3) 0.055(2) 0.066(3) -0.030(2) -0.007(2) -0.025(2)
C46 0.058(2) 0.053(2) 0.051(2) -0.0248(19) -0.0008(19) -0.023(2)
N47 0.0466(18) 0.0485(18) 0.055(2) -0.0267(16) 0.0058(15) -0.0219(15)
C48 0.065(3) 0.068(3) 0.049(2) -0.029(2) 0.010(2) -0.033(2)
C49 0.083(3) 0.056(3) 0.052(3) -0.017(2) 0.006(2) -0.031(2)
C50 0.090(4) 0.057(3) 0.063(3) -0.020(2) -0.003(3) -0.038(3)
C51 0.099(4) 0.061(3) 0.076(3) -0.029(3) -0.018(3) -0.032(3)
C52 0.099(4) 0.065(3) 0.077(3) -0.021(3) -0.016(3) -0.029(3)
C53 0.075(3) 0.079(3) 0.061(3) -0.022(3) -0.007(2) -0.035(3)
C54 0.064(3) 0.074(3) 0.070(3) -0.033(3) -0.015(2) -0.023(2)
C55 0.087(4) 0.089(4) 0.061(3) -0.038(3) -0.007(3) -0.030(3)
C56 0.083(3) 0.069(3) 0.051(3) -0.031(2) -0.001(2) -0.021(3)
N57 0.109(3) 0.061(2) 0.0402(19) -0.0217(18) 0.002(2) -0.028(2)
C58 0.131(5) 0.070(3) 0.043(3) -0.021(2) 0.009(3) -0.033(3)
C59 0.156(6) 0.067(4) 0.046(3) -0.008(3) -0.003(3) -0.015(4)
C60 0.152(6) 0.059(3) 0.055(3) -0.016(3) -0.006(3) -0.010(4)
C61 0.119(5) 0.058(3) 0.047(3) -0.022(2) -0.009(3) -0.011(3)
C62 0.092(4) 0.058(3) 0.046(2) -0.026(2) -0.002(2) -0.016(3)
N63 0.112(4) 0.061(2) 0.053(2) -0.025(2) -0.012(2) -0.004(2)
C64 0.081(4) 0.073(4) 0.064(3) -0.033(3) -0.013(3) -0.007(3)
O65 0.100(3) 0.062(2) 0.075(2) -0.0247(19) 0.010(2) -0.011(2)
N66 0.096(3) 0.073(3) 0.061(3) -0.030(2) -0.008(2) 0.005(2)
C67 0.089(4) 0.067(3) 0.063(3) -0.032(3) -0.012(3) 0.001(3)
C68 0.063(3) 0.055(3) 0.060(3) -0.025(2) 0.000(2) -0.001(2)
C69 0.051(3) 0.058(3) 0.063(3) -0.025(2) -0.002(2) -0.006(2)
C70 0.048(2) 0.057(3) 0.052(3) -0.014(2) 0.001(2) -0.006(2)
N71 0.046(2) 0.073(2) 0.058(2) -0.0221(19) 0.0014(17) -0.0162(18)
C72 0.046(3) 0.077(3) 0.055(3) -0.014(2) -0.002(2) -0.018(2)
O73 0.061(2) 0.186(5) 0.053(2) -0.009(2) -0.0001(17) -0.052(3)
N74 0.0449(19) 0.075(2) 0.051(2) -0.0185(18) 0.0026(16) -0.0195(18)
C75 0.043(2) 0.048(2) 0.053(2) -0.0193(19) 0.0027(18) -0.0179(18)
C76 0.047(2) 0.047(2) 0.052(2) -0.0223(19) 0.0088(18) -0.0204(18)
N77 0.0544(19) 0.0435(17) 0.0481(18) -0.0256(15) 0.0085(15) -0.0215(15)
C78 0.056(3) 0.064(3) 0.052(2) -0.034(2) 0.0107(19) -0.022(2)
C79 0.057(3) 0.087(3) 0.063(3) -0.044(3) 0.020(2) -0.027(2)
C80 0.052(2) 0.068(3) 0.068(3) -0.038(2) 0.013(2) -0.025(2)
C81 0.071(3) 0.077(3) 0.055(3) -0.017(2) 0.003(2) -0.021(3)
C82 0.078(4) 0.076(3) 0.065(3) -0.018(3) 0.015(3) -0.021(3)
C83 0.081(4) 0.057(3) 0.053(3) -0.015(2) 0.002(3) -0.006(3)
C84 0.075(4) 0.108(5) 0.070(3) -0.040(3) 0.008(3) -0.034(3)
C85 0.102(5) 0.179(8) 0.078(4) -0.056(5) 0.007(4) -0.068(5)
C86 0.089(4) 0.141(6) 0.082(4) -0.060(4) 0.000(3) -0.041(4)
N87 0.065(2) 0.059(2) 0.0488(19) -0.0311(17) 0.0100(16) -0.0262(18)
C88 0.073(3) 0.055(2) 0.037(2) -0.0244(19) 0.0074(19) -0.026(2)
C89 0.074(3) 0.054(2) 0.042(2) -0.0274(19) 0.0152(19) -0.034(2)
N90 0.093(3) 0.0486(19) 0.0458(19) -0.0206(16) -0.0017(18) -0.029(2)
C91 0.068(3) 0.056(3) 0.049(2) -0.029(2) 0.013(2) -0.034(2)
O92 0.082(2) 0.0509(18) 0.0620(18) -0.0237(15) -0.0089(16) -0.0287(16)
N93 0.114(3) 0.052(2) 0.0411(19) -0.0169(16) -0.0015(19) -0.046(2)
C94 0.079(3) 0.055(2) 0.045(2) -0.025(2) 0.008(2) -0.039(2)
C95 0.050(2) 0.052(2) 0.046(2) -0.0249(18) 0.0094(17) -0.0278(18)
C96 0.055(2) 0.054(2) 0.056(2) -0.030(2) 0.0004(19) -0.022(2)
C97 0.077(3) 0.051(2) 0.064(3) -0.024(2) -0.017(2) -0.019(2)
C98 0.054(2) 0.050(2) 0.061(3) -0.026(2) -0.011(2) -0.0113(19)
C99 0.0385(19) 0.058(2) 0.050(2) -0.0312(19) 0.0058(16) -0.0209(18)
C100 0.046(2) 0.053(2) 0.048(2) -0.0277(19) 0.0086(17) -0.0237(18)
C101 0.087(3) 0.060(3) 0.050(2) -0.028(2) 0.006(2) -0.040(2)
C102 0.099(4) 0.063(3) 0.064(3) -0.032(2) 0.012(3) -0.049(3)
C103 0.098(4) 0.052(2) 0.046(2) -0.017(2) 0.000(2) -0.040(3)
N104 0.0388(17) 0.063(2) 0.0504(18) -0.0315(17) -0.0002(14) -0.0161(15)
C105 0.048(2) 0.047(2) 0.044(2) -0.0230(18) -0.0062(17) -0.0103(18)
O106 0.0432(16) 0.0652(18) 0.0567(16) -0.0351(15) -0.0056(12) -0.0107(13)
N107 0.0418(17) 0.064(2) 0.0505(18) -0.0331(17) 0.0017(14) -0.0201(16)
C108 0.051(2) 0.051(2) 0.043(2) -0.0230(18) 0.0019(17) -0.0212(18)
C109 0.054(2) 0.053(2) 0.040(2) -0.0228(18) 0.0012(17) -0.0238(19)
N110 0.0543(19) 0.0539(19) 0.0428(17) -0.0246(15) 0.0042(14) -0.0255(16)
C111 0.063(3) 0.075(3) 0.049(2) -0.040(2) 0.006(2) -0.026(2)
C112 0.060(3) 0.088(3) 0.048(2) -0.039(2) -0.004(2) -0.024(2)
C113 0.053(2) 0.077(3) 0.053(2) -0.036(2) -0.0001(19) -0.025(2)
C114 0.072(3) 0.058(2) 0.047(2) -0.028(2) 0.013(2) -0.029(2)
C115 0.075(3) 0.069(3) 0.058(3) -0.042(2) 0.010(2) -0.022(3)
C116 0.077(3) 0.076(3) 0.054(3) -0.040(2) 0.005(2) -0.029(3)
C117 0.301(13) 0.314(14) 0.122(6) -0.170(9) 0.139(8) -0.258(13)
C118 0.41(2) 0.44(2) 0.194(11) -0.258(14) 0.230(14) -0.37(2)
C119 0.265(12) 0.273(12) 0.128(6) -0.150(8) 0.134(8) -0.225(11)
C120 0.116(5) 0.131(6) 0.093(4) -0.071(4) 0.012(4) -0.072(5)
C121 0.099(4) 0.118(5) 0.106(5) -0.072(4) 0.021(4) -0.061(4)
C122 0.110(5) 0.112(5) 0.091(4) -0.065(4) 0.038(4) -0.081(4)
S123 0.0765(7) 0.0542(6) 0.0449(5) -0.0226(5) 0.0017(5) -0.0156(5)
O124 0.081(2) 0.0665(19) 0.0568(18) -0.0375(16) 0.0073(15) -0.0221(17)
C125 0.092(4) 0.078(3) 0.062(3) -0.033(3) -0.006(3) -0.023(3)
C126 0.096(4) 0.065(3) 0.067(3) -0.026(3) 0.020(3) -0.018(3)
S127 0.1130(11) 0.0889(9) 0.0774(8) -0.0384(7) 0.0153(8) -0.0655(9)
O128 0.136(3) 0.082(2) 0.075(2) -0.042(2) 0.030(2) -0.076(2)
C129 0.102(4) 0.073(3) 0.097(4) -0.044(3) 0.014(3) -0.051(3)
C130 0.180(7) 0.120(5) 0.070(4) -0.043(4) 0.034(4) -0.103(6)
S131 0.1095(13) 0.240(3) 0.0971(12) -0.0813(15) 0.0354(10) -0.1222(17)
O132 0.084(3) 0.214(6) 0.092(3) -0.075(3) 0.021(2) -0.091(3)
C133 0.086(5) 0.253(11) 0.129(6) -0.102(7) 0.030(4) -0.096(6)
C134 0.176(12) 0.262(18) 0.275(18) -0.071(14) -0.086(12) -0.094(12)
S139 0.0675(7) 0.0676(7) 0.0625(7) -0.0321(6) 0.0073(5) -0.0290(6)
O140 0.0640(19) 0.070(2) 0.0525(17) -0.0269(15) 0.0103(14) -0.0165(16)
C142 0.084(4) 0.084(4) 0.068(3) -0.027(3) 0.014(3) -0.041(3)
C154 0.091(4) 0.090(4) 0.076(3) -0.051(3) 0.012(3) -0.044(3)

loop_
_atom_type_symbol
_atom_type_scat_dispersion_real
_atom_type_scat_dispersion_imag
_atom_type_scat_Cromer_Mann_a1
_atom_type_scat_Cromer_Mann_b1
_atom_type_scat_Cromer_Mann_a2
_atom_type_scat_Cromer_Mann_b2
_atom_type_scat_Cromer_Mann_a3
_atom_type_scat_Cromer_Mann_b3
_atom_type_scat_Cromer_Mann_a4
_atom_type_scat_Cromer_Mann_b4
_atom_type_scat_Cromer_Mann_c
_atom_type_scat_source
C 0.0181 0.0091 2.3100 20.8439 1.0200 10.2075 1.5886 0.5687 0.8650 51.6512 0.2156 'International Tables Vol C 4.2.6.8 and 6.1.1.4'
H 0.0000 0.0000 0.4930 10.5109 0.3229 26.1257 0.1402 3.1424 0.0408 57.7998 0.0030 'International Tables Vol C 4.2.6.8 and 6.1.1.4'
N 0.0311 0.0180 12.2126 0.0057 3.1322 9.8933 2.0125 28.9975 1.1663 0.5826 -11.5290 'International Tables Vol C 4.2.6.8 and 6.1.1.4'
O 0.0492 0.0322 3.0485 13.2771 2.2868 5.7011 1.5463 0.3239 0.8670 32.9089 0.2508 'International Tables Vol C 4.2.6.8 and 6.1.1.4'
Pd 0.1215 3.9337 19.3319 0.6987 15.5017 7.9893 5.2954 25.2052 0.6058 76.8986 5.2659 'International Tables Vol C 4.2.6.8 and 6.1.1.4'
S 0.3331 0.5567 6.9053 1.4679 5.2034 22.2151 1.4379 0.2536 1.5863 56.1720 0.8669 'International Tables Vol C 4.2.6.8 and 6.1.1.4'
B 0.0090 0.0039 2.0545 23.2185 1.3326 1.0210 1.0979 60.3498 0.7068 0.1403 -0.1932 'International Tables Vol C 4.2.6.8 and 6.1.1.4'
F 0.0727 0.0534 3.5392 10.2825 2.6412 4.2944 1.5170 0.2615 1.0243 26.1476 0.2776 'International Tables Vol C 4.2.6.8 and 6.1.1.4'

loop_
_montpellier_diffrn_reflns_class_number
_montpellier_diffrn_reflns_class_d_res_high
_montpellier_diffrn_reflns_class_d_res_low
_montpellier_diffrn_reflns_class_redundancy
_montpellier_diffrn_reflns_class_av_i/ui
_diffrn_reflns_class_av_R_eq
_montpellier_diffrn_reflns_class_completeness_shell
_montpellier_diffrn_reflns_class_cumul_completeness
0 100.0 1.85 1.2 32.14 0.017 98.3 98.34
1 1.85 1.47 2.5 22.17 0.032 99.6 98.95
2 1.47 1.28 2.5 16.40 0.040 100.0 99.29
3 1.28 1.17 2.3 11.94 0.055 99.9 99.45
4 1.17 1.08 1.6 9.10 0.055 99.4 99.45
5 1.08 1.02 1.5 7.53 0.066 99.3 99.42
6 1.02 0.97 1.4 6.30 0.080 98.9 99.35
7 0.97 0.93 1.3 5.61 0.088 98.2 99.21
8 0.93 0.89 1.2 4.75 0.116 95.3 98.76
9 0.89 0.85 1.1 4.35 0.124 71.8 95.17

loop_
_geom_angle_atom_site_label_1
_geom_angle_atom_site_label_2
_geom_angle_atom_site_label_3
_geom_angle
_geom_angle_publ_flag
N2 Pd1 N47 177.35(13) yes
N2 Pd1 N77 93.08(13) yes
N47 Pd1 N77 87.24(13) yes
N2 Pd1 N110 90.86(13) yes
N47 Pd1 N110 88.80(13) yes
N77 Pd1 N110 176.02(13) yes
Pd1 N2 C3 123.2(3) yes
Pd1 N2 C7 116.7(3) yes
C3 N2 C7 120.1(4) yes
N2 C3 C4 120.4(5) yes
N2 C3 H31 119.1 no
C4 C3 H31 120.5 no
C3 C4 C5 120.8(5) yes
C3 C4 H41 119.5 no
C5 C4 H41 119.7 no
C4 C5 C6 119.2(5) yes
C4 C5 H51 120.7 no
C6 C5 H51 120.1 no
C5 C6 C7 118.0(4) yes
C5 C6 N8 119.0(4) yes
C7 C6 N8 123.0(4) yes
C6 C7 N2 121.5(4) yes
C6 C7 H71 118.8 no
N2 C7 H71 119.6 no
C6 N8 C9 125.8(4) yes
C6 N8 H81 117.2 no
C9 N8 H81 117.0 no
N8 C9 O10 121.8(5) yes
N8 C9 N11 113.4(5) yes
O10 C9 N11 124.8(5) yes
C9 N11 C12 124.4(5) yes
C9 N11 H111 115.7 no
C12 N11 H111 117.1 no
N11 C12 C13 117.1(6) yes
N11 C12 C17 122.3(5) yes
C13 C12 C17 120.6(5) yes
C12 C13 C14 117.7(6) yes
C12 C13 C122 122.9(5) yes
C14 C13 C122 119.4(6) yes
C13 C14 C15 118.8(6) yes
C13 C14 C18 118.1(6) yes
C15 C14 C18 123.0(5) yes
C14 C15 C16 120.8(6) yes
C14 C15 H151 119.8 no
C16 C15 H151 119.5 no
C15 C16 C17 121.0(7) yes
C15 C16 H161 119.7 no
C17 C16 H161 119.3 no
C16 C17 C12 121.0(6) yes
C16 C17 H171 120.1 no
C12 C17 H171 118.9 no
C14 C18 N19 117.6(6) yes
C14 C18 C120 122.0(6) yes
N19 C18 C120 120.4(6) yes
C18 N19 C20 124.4(6) yes
C18 N19 H191 117.8 no
C20 N19 H191 117.5 no
N19 C20 O21 124.3(5) yes
N19 C20 N22 111.5(6) yes
O21 C20 N22 124.2(5) yes
C20 N22 C23 125.0(5) yes
C20 N22 H221 116.5 no
C23 N22 H221 116.5 no
N22 C23 C24 124.0(5) yes
N22 C23 C119 118.0(6) yes
C24 C23 C119 117.9(5) yes
C23 C24 N25 122.9(5) yes
C23 C24 H241 119.2 no
N25 C24 H241 118.0 no
C24 N25 Pd26 120.8(3) yes
C24 N25 C117 119.4(5) yes
Pd26 N25 C117 119.8(4) yes
N25 Pd26 N27 177.80(14) yes
N25 Pd26 N57 90.7(2) yes
N27 Pd26 N57 89.35(17) yes
N25 Pd26 N87 88.64(17) yes
N27 Pd26 N87 91.34(14) yes
N57 Pd26 N87 178.53(14) yes
Pd26 N27 C28 122.1(3) yes
Pd26 N27 C56 118.4(3) yes
C28 N27 C56 119.5(4) yes
N27 C28 C29 122.1(4) yes
N27 C28 H281 118.7 no
C29 C28 H281 119.1 no
C28 C29 N30 123.8(4) yes
C28 C29 C54 117.9(4) yes
N30 C29 C54 118.3(4) yes
C29 N30 C31 124.7(4) yes
C29 N30 H301 117.0 no
C31 N30 H301 117.1 no
N30 C31 O32 122.8(4) yes
N30 C31 N33 113.5(4) yes
O32 C31 N33 123.7(4) yes
C31 N33 C34 120.5(4) yes
C31 N33 H331 119.2 no
C34 N33 H331 119.7 no
N33 C34 C35 117.9(4) yes
N33 C34 C39 119.9(4) yes
C35 C34 C39 122.1(4) yes
C34 C35 C36 118.0(4) yes
C34 C35 C53 122.0(4) yes
C36 C35 C53 120.0(4) yes
C35 C36 C37 118.3(4) yes
C35 C36 C40 118.4(4) yes
C37 C36 C40 123.2(4) yes
C36 C37 C38 121.3(4) yes
C36 C37 H371 119.4 no
C38 C37 H371 119.3 no
C37 C38 C39 120.5(5) yes
C37 C38 H381 120.8 no
C39 C38 H381 118.7 no
C38 C39 C34 119.6(5) yes
C38 C39 H391 119.9 no
C34 C39 H391 120.5 no
C36 C40 N41 116.9(4) yes
C36 C40 C51 120.0(4) yes
N41 C40 C51 123.1(4) yes
C40 N41 C42 126.9(4) yes
N41 C42 O43 125.0(4) yes
N41 C42 N44 112.6(4) yes
O43 C42 N44 122.4(4) yes
C42 N44 C45 123.8(4) yes
N44 C45 C46 122.0(4) yes
N44 C45 C50 119.5(4) yes
C46 C45 C50 118.5(4) yes
C45 C46 N47 120.6(4) yes
C45 C46 H461 121.4 no
N47 C46 H461 118.0 no
C46 N47 Pd1 116.7(3) yes
C46 N47 C48 121.7(4) yes
Pd1 N47 C48 121.6(3) yes
N47 C48 C49 120.0(4) yes
N47 C48 H481 120.3 no
C49 C48 H481 119.6 no
C48 C49 C50 119.6(4) yes
C48 C49 H491 120.1 no
C50 C49 H491 120.2 no
C45 C50 C49 119.5(4) yes
C45 C50 H501 119.9 no
C49 C50 H501 120.6 no
C40 C51 C52 119.9(5) yes
C40 C51 H511 120.0 no
C52 C51 H511 120.1 no
C51 C52 C53 121.7(5) yes
C51 C52 H521 119.2 no
C53 C52 H521 119.1 no
C35 C53 C52 119.9(5) yes
C35 C53 H531 119.5 no
C52 C53 H531 120.6 no
C29 C54 C55 119.0(5) yes
C29 C54 H541 120.7 no
C55 C54 H541 120.3 no
C54 C55 C56 120.2(5) yes
C54 C55 H551 120.1 no
C56 C55 H551 119.7 no
C55 C56 N27 121.1(5) yes
C55 C56 H561 119.6 no
N27 C56 H561 119.2 no
Pd26 N57 C58 123.2(4) yes
Pd26 N57 C62 116.8(3) yes
C58 N57 C62 120.0(5) yes
N57 C58 C59 119.3(5) yes
N57 C58 H581 119.9 no
C59 C58 H581 120.8 no
C58 C59 C60 121.8(5) yes
C58 C59 H591 118.7 no
C60 C59 H591 119.4 no
C59 C60 C61 118.8(6) yes
C59 C60 H601 120.5 no
C61 C60 H601 120.7 no
C60 C61 C62 118.0(5) yes
C60 C61 N63 119.7(5) yes
C62 C61 N63 122.3(4) yes
C61 C62 N57 122.1(4) yes
C61 C62 H621 118.5 no
N57 C62 H621 119.4 no
C61 N63 C64 126.2(4) yes
C61 N63 H631 117.4 no
C64 N63 H631 115.9 no
N63 C64 O65 122.4(5) yes
N63 C64 N66 113.9(5) yes
O65 C64 N66 123.6(6) yes
C64 N66 C67 121.6(5) yes
C64 N66 H661 120.0 no
C67 N66 H661 118.0 no
N66 C67 C68 118.7(6) yes
N66 C67 C86 119.3(6) yes
C68 C67 C86 122.1(5) yes
C67 C68 C69 118.1(5) yes
C67 C68 C83 122.3(5) yes
C69 C68 C83 119.4(5) yes
C68 C69 C70 118.3(5) yes
C68 C69 C84 117.6(5) yes
C70 C69 C84 124.0(5) yes
C69 C70 N71 117.4(4) yes
C69 C70 C81 120.0(4) yes
N71 C70 C81 122.6(5) yes
C70 N71 C72 128.5(4) yes
C70 N71 H711 115.9 no
C72 N71 H711 115.5 no
N71 C72 O73 123.9(5) yes
N71 C72 N74 112.7(4) yes
O73 C72 N74 123.4(4) yes
C72 N74 C75 127.8(4) yes
C72 N74 H741 116.0 no
C75 N74 H741 115.9 no
N74 C75 C76 124.4(4) yes
N74 C75 C80 117.4(4) yes
C76 C75 C80 118.2(4) yes
C75 C76 N77 121.1(4) yes
C75 C76 H761 118.4 no
N77 C76 H761 120.4 no
C76 N77 Pd1 119.9(3) yes
C76 N77 C78 121.0(4) yes
Pd1 N77 C78 118.6(3) yes
N77 C78 C79 120.5(4) yes
N77 C78 H781 119.3 no
C79 C78 H781 120.3 no
C78 C79 C80 119.9(4) yes
C78 C79 H791 119.8 no
C80 C79 H791 120.3 no
C75 C80 C79 119.4(4) yes
C75 C80 H801 121.0 no
C79 C80 H801 119.6 no
C70 C81 C82 120.1(5) yes
C70 C81 H811 119.7 no
C82 C81 H811 120.2 no
C81 C82 C83 120.7(6) yes
C81 C82 H821 119.1 no
C83 C82 H821 120.2 no
C68 C83 C82 121.5(5) yes
C68 C83 H831 119.3 no
C82 C83 H831 119.2 no
C69 C84 C85 121.4(6) yes
C69 C84 H841 119.6 no
C85 C84 H841 118.9 no
C84 C85 C86 122.8(7) yes
C84 C85 H851 118.6 no
C86 C85 H851 118.7 no
C85 C86 C67 117.7(6) yes
C85 C86 H861 120.6 no
C67 C86 H861 121.7 no
Pd26 N87 C88 119.6(3) yes
Pd26 N87 C116 119.9(3) yes
C88 N87 C116 120.5(4) yes
N87 C88 C89 120.6(4) yes
N87 C88 H881 118.5 no
C89 C88 H881 120.9 no
C88 C89 N90 122.6(4) yes
C88 C89 C114 118.5(4) yes
N90 C89 C114 118.6(4) yes
C89 N90 C91 127.0(4) yes
C89 N90 H901 116.0 no
C91 N90 H901 117.1 no
N90 C91 O92 123.2(4) yes
N90 C91 N93 112.3(4) yes
O92 C91 N93 124.5(4) yes
C91 N93 C94 128.7(4) yes
C91 N93 H931 114.9 no
C94 N93 H931 115.6 no
N93 C94 C95 116.2(4) yes
N93 C94 C103 122.8(4) yes
C95 C94 C103 120.9(4) yes
C94 C95 C96 122.5(4) yes
C94 C95 C100 118.4(4) yes
C96 C95 C100 119.0(4) yes
C95 C96 C97 120.7(4) yes
C95 C96 H961 119.9 no
C97 C96 H961 119.4 no
C96 C97 C98 121.3(4) yes
C96 C97 H971 119.4 no
C98 C97 H971 119.3 no
C97 C98 C99 120.1(4) yes
C97 C98 H981 119.2 no
C99 C98 H981 120.7 no
C98 C99 C100 120.8(4) yes
C98 C99 N104 119.1(4) yes
C100 C99 N104 120.0(3) yes
C99 C100 C95 117.8(3) yes
C99 C100 C101 123.3(4) yes
C95 C100 C101 118.8(4) yes
C100 C101 C102 121.1(4) yes
C100 C101 H1011 119.5 no
C102 C101 H1011 119.4 no
C101 C102 C103 121.4(4) yes
C101 C102 H1021 119.2 no
C103 C102 H1021 119.3 no
C102 C103 C94 119.2(4) yes
C102 C103 H1031 119.4 no
C94 C103 H1031 121.3 no
C99 N104 C105 122.3(3) yes
C99 N104 H1041 117.5 no
C105 N104 H1041 118.2 no
N104 C105 O106 122.5(3) yes
N104 C105 N107 113.4(3) yes
O106 C105 N107 124.1(4) yes
C105 N107 C108 125.3(3) yes
C105 N107 H1071 118.0 no
C108 N107 H1071 116.7 no
N107 C108 C109 123.0(3) yes
N107 C108 C113 119.0(4) yes
C109 C108 C113 118.0(4) yes
C108 C109 N110 121.5(3) yes
C108 C109 H1091 120.8 no
N110 C109 H1091 117.7 no
C109 N110 Pd1 117.7(2) yes
C109 N110 C111 120.1(4) yes
Pd1 N110 C111 121.9(3) yes
N110 C111 C112 120.7(4) yes
N110 C111 H1111 118.9 no
C112 C111 H1111 120.4 no
C111 C112 C113 119.4(4) yes
C111 C112 H1121 120.3 no
C113 C112 H1121 120.2 no
C108 C113 C112 120.1(4) yes
C108 C113 H1131 119.7 no
C112 C113 H1131 120.3 no
C89 C114 C115 119.2(4) yes
C89 C114 H1141 120.0 no
C115 C114 H1141 120.8 no
C114 C115 C116 120.0(4) yes
C114 C115 H1151 119.7 no
C116 C115 H1151 120.4 no
C115 C116 N87 121.1(4) yes
C115 C116 H1161 120.6 no
N87 C116 H1161 118.2 no
N25 C117 C118 119.9(6) yes
N25 C117 H1171 119.7 no
C118 C117 H1171 120.3 no
C117 C118 C119 121.2(7) yes
C117 C118 H1181 119.4 no
C119 C118 H1181 119.3 no
C118 C119 C23 118.7(7) yes
C118 C119 H1191 120.3 no
C23 C119 H1191 121.0 no
C18 C120 C121 119.1(6) yes
C18 C120 H1201 120.7 no
C121 C120 H1201 120.2 no
C120 C121 C122 120.0(7) yes
C120 C121 H1211 119.3 no
C122 C121 H1211 120.7 no
C13 C122 C121 121.3(6) yes
C13 C122 H1221 119.0 no
C121 C122 H1221 119.7 no
O124 S123 C125 105.7(2) yes
O124 S123 C126 105.5(2) yes
C125 S123 C126 97.1(3) yes
S123 C125 H1251 109.3 no
S123 C125 H1252 109.9 no
H1251 C125 H1252 109.9 no
S123 C125 H1253 109.3 no
H1251 C125 H1253 109.7 no
H1252 C125 H1253 108.6 no
S123 C126 H1261 109.1 no
S123 C126 H1262 109.5 no
H1261 C126 H1262 109.7 no
S123 C126 H1263 109.3 no
H1261 C126 H1263 109.8 no
H1262 C126 H1263 109.5 no
O128 S127 C129 106.8(3) yes
O128 S127 C130 105.0(3) yes
C129 S127 C130 97.2(3) yes
S127 C129 H1291 109.5 no
S127 C129 H1292 109.3 no
H1291 C129 H1292 109.7 no
S127 C129 H1293 109.5 no
H1291 C129 H1293 109.2 no
H1292 C129 H1293 109.6 no
S127 C130 H1301 108.7 no
S127 C130 H1302 107.8 no
H1301 C130 H1302 110.1 no
S127 C130 H1303 108.5 no
H1301 C130 H1303 110.7 no
H1302 C130 H1303 110.9 no
O132 S131 C133 106.9(3) yes
O132 S131 C134 98.6(6) yes
C133 S131 C134 96.5(6) yes
S131 C133 H1331 109.5 no
S131 C133 H1332 109.9 no
H1331 C133 H1332 109.7 no
S131 C133 H1333 108.5 no
H1331 C133 H1333 109.8 no
H1332 C133 H1333 109.5 no
S131 C134 H1341 110.0 no
S131 C134 H1342 108.6 no
H1341 C134 H1342 109.5 no
S131 C134 H1343 108.8 no
H1341 C134 H1343 109.9 no
H1342 C134 H1343 110.0 no
O140 S139 C142 106.7(2) yes
O140 S139 C154 102.1(2) yes
C142 S139 C154 98.7(3) yes
S139 C142 H1421 109.9 no
S139 C142 H1422 109.8 no
H1421 C142 H1422 110.0 no
S139 C142 H1423 107.2 no
H1421 C142 H1423 110.1 no
H1422 C142 H1423 110.0 no
S139 C154 H1541 110.4 no
S139 C154 H1542 109.4 no
H1541 C154 H1542 109.2 no
S139 C154 H1543 108.7 no
H1541 C154 H1543 110.6 no
H1542 C154 H1543 108.5 no

loop_
_geom_bond_atom_site_label_1
_geom_bond_atom_site_label_2
_geom_bond_distance
_geom_bond_publ_flag
Pd1 N2 2.037(3) yes
Pd1 N47 2.034(3) yes
Pd1 N77 2.029(3) yes
Pd1 N110 2.019(3) yes
N2 C3 1.314(6) yes
N2 C7 1.342(5) yes
C3 C4 1.364(7) yes
C3 H31 0.924 no
C4 C5 1.357(8) yes
C4 H41 0.930 no
C5 C6 1.368(7) yes
C5 H51 0.934 no
C6 C7 1.380(6) yes
C6 N8 1.397(6) yes
C7 H71 0.930 no
N8 C9 1.384(7) yes
N8 H81 0.854 no
C9 O10 1.223(7) yes
C9 N11 1.350(7) yes
N11 C12 1.402(7) yes
N11 H111 0.856 no
C12 C13 1.434(8) yes
C12 C17 1.353(8) yes
C13 C14 1.443(8) yes
C13 C122 1.380(9) yes
C14 C15 1.429(9) yes
C14 C18 1.389(9) yes
C15 C16 1.339(9) yes
C15 H151 0.929 no
C16 C17 1.411(8) yes
C16 H161 0.937 no
C17 H171 0.930 no
C18 N19 1.419(8) yes
C18 C120 1.37(1) yes
N19 C20 1.381(7) yes
N19 H191 0.866 no
C20 O21 1.203(7) yes
C20 N22 1.377(7) yes
N22 C23 1.390(7) yes
N22 H221 0.850 no
C23 C24 1.378(8) yes
C23 C119 1.357(8) yes
C24 N25 1.346(6) yes
C24 H241 0.934 no
N25 Pd26 2.006(5) yes
N25 C117 1.307(8) yes
Pd26 N27 2.021(4) yes
Pd26 N57 2.024(4) yes
Pd26 N87 2.022(4) yes
N27 C28 1.343(6) yes
N27 C56 1.344(6) yes
C28 C29 1.393(7) yes
C28 H281 0.924 no
C29 N30 1.384(6) yes
C29 C54 1.401(6) yes
N30 C31 1.383(6) yes
N30 H301 0.859 no
C31 O32 1.210(5) yes
C31 N33 1.356(6) yes
N33 C34 1.439(6) yes
N33 H331 0.846 no
C34 C35 1.426(7) yes
C34 C39 1.357(7) yes
C35 C36 1.429(6) yes
C35 C53 1.404(7) yes
C36 C37 1.411(6) yes
C36 C40 1.431(6) yes
C37 C38 1.377(6) yes
C37 H371 0.933 no
C38 C39 1.398(7) yes
C38 H381 0.930 no
C39 H391 0.939 no
C40 N41 1.392(6) yes
C40 C51 1.375(7) yes
N41 C42 1.373(6) yes
C42 O43 1.217(5) yes
C42 N44 1.375(6) yes
N44 C45 1.416(6) yes
C45 C46 1.374(6) yes
C45 C50 1.394(7) yes
C46 N47 1.341(5) yes
C46 H461 0.925 no
N47 C48 1.339(5) yes
C48 C49 1.369(6) yes
C48 H481 0.941 no
C49 C50 1.380(7) yes
C49 H491 0.917 no
C50 H501 0.927 no
C51 C52 1.415(7) yes
C51 H511 0.941 no
C52 C53 1.356(8) yes
C52 H521 0.930 no
C53 H531 0.926 no
C54 C55 1.373(8) yes
C54 H541 0.927 no
C55 C56 1.379(8) yes
C55 H551 0.928 no
C56 H561 0.931 no
N57 C58 1.350(6) yes
N57 C62 1.349(6) yes
C58 C59 1.374(8) yes
C58 H581 0.930 no
C59 C60 1.357(9) yes
C59 H591 0.929 no
C60 C61 1.395(7) yes
C60 H601 0.933 no
C61 C62 1.377(7) yes
C61 N63 1.397(7) yes
C62 H621 0.936 no
N63 C64 1.389(7) yes
N63 H631 0.857 no
C64 O65 1.210(6) yes
C64 N66 1.351(7) yes
N66 C67 1.431(7) yes
N66 H661 0.858 no
C67 C68 1.424(8) yes
C67 C86 1.361(9) yes
C68 C69 1.424(7) yes
C68 C83 1.392(8) yes
C69 C70 1.433(7) yes
C69 C84 1.409(8) yes
C70 N71 1.389(6) yes
C70 C81 1.368(7) yes
N71 C72 1.365(6) yes
N71 H711 0.850 no
C72 O73 1.212(6) yes
C72 N74 1.368(6) yes
N74 C75 1.392(5) yes
N74 H741 0.864 no
C75 C76 1.398(6) yes
C75 C80 1.381(6) yes
C76 N77 1.330(5) yes
C76 H761 0.931 no
N77 C78 1.335(5) yes
C78 C79 1.376(6) yes
C78 H781 0.939 no
C79 C80 1.377(7) yes
C79 H791 0.920 no
C80 H801 0.929 no
C81 C82 1.418(7) yes
C81 H811 0.923 no
C82 C83 1.343(8) yes
C82 H821 0.930 no
C83 H831 0.937 no
C84 C85 1.327(9) yes
C84 H841 0.925 no
C85 C86 1.396(9) yes
C85 H851 0.923 no
C86 H861 0.925 no
N87 C88 1.327(5) yes
N87 C116 1.348(6) yes
C88 C89 1.404(6) yes
C88 H881 0.925 no
C89 N90 1.388(5) yes
C89 C114 1.386(6) yes
N90 C91 1.380(5) yes
N90 H901 0.852 no
C91 O92 1.212(5) yes
C91 N93 1.350(6) yes
N93 C94 1.413(5) yes
N93 H931 0.857 no
C94 C95 1.433(6) yes
C94 C103 1.373(6) yes
C95 C96 1.406(6) yes
C95 C100 1.429(5) yes
C96 C97 1.348(6) yes
C96 H961 0.924 no
C97 C98 1.403(6) yes
C97 H971 0.940 no
C98 C99 1.350(6) yes
C98 H981 0.941 no
C99 C100 1.434(6) yes
C99 N104 1.423(5) yes
C100 C101 1.408(6) yes
C101 C102 1.356(7) yes
C101 H1011 0.934 no
C102 C103 1.413(6) yes
C102 H1021 0.943 no
C103 H1031 0.927 no
N104 C105 1.374(5) yes
N104 H1041 0.846 no
C105 O106 1.246(5) yes
C105 N107 1.365(5) yes
N107 C108 1.403(5) yes
N107 H1071 0.860 no
C108 C109 1.378(6) yes
C108 C113 1.379(6) yes
C109 N110 1.357(5) yes
C109 H1091 0.930 no
N110 C111 1.333(5) yes
C111 C112 1.377(6) yes
C111 H1111 0.928 no
C112 C113 1.379(6) yes
C112 H1121 0.931 no
C113 H1131 0.920 no
C114 C115 1.370(6) yes
C114 H1141 0.937 no
C115 C116 1.362(7) yes
C115 H1151 0.931 no
C116 H1161 0.931 no
C117 C118 1.386(12) yes
C117 H1171 0.923 no
C118 C119 1.365(11) yes
C118 H1181 0.927 no
C119 H1191 0.934 no
C120 C121 1.422(9) yes
C120 H1201 0.932 no
C121 C122 1.369(9) yes
C121 H1211 0.936 no
C122 H1221 0.923 no
S123 O124 1.505(3) yes
S123 C125 1.771(5) yes
S123 C126 1.788(6) yes
C125 H1251 0.957 no
C125 H1252 0.962 no
C125 H1253 0.960 no
C126 H1261 0.967 no
C126 H1262 0.967 no
C126 H1263 0.958 no
S127 O128 1.504(4) yes
S127 C129 1.772(5) yes
S127 C130 1.784(7) yes
C129 H1291 0.968 no
C129 H1292 0.962 no
C129 H1293 0.958 no
C130 H1301 0.956 no
C130 H1302 0.957 no
C130 H1303 0.960 no
S131 O132 1.469(4) yes
S131 C133 1.753(8) yes
S131 C134 1.782(17) yes
C133 H1331 0.957 no
C133 H1332 0.958 no
C133 H1333 0.961 no
C134 H1341 0.961 no
C134 H1342 0.960 no
C134 H1343 0.963 no
S139 O140 1.477(3) yes
S139 C142 1.805(6) yes
S139 C154 1.812(5) yes
C142 H1421 0.976 no
C142 H1422 0.974 no
C142 H1423 0.965 no
C154 H1541 0.986 no
C154 H1542 0.968 no
C154 H1543 0.986 no

loop_
_geom_hbond_atom_site_label_D
_geom_hbond_atom_site_label_H
_geom_hbond_atom_site_label_A
_geom_hbond_site_symmetry_A
_geom_hbond_angle_DHA
_geom_hbond_distance_DH
_geom_hbond_distance_HA
_geom_hbond_distance_DA
_geom_hbond_publ_flag
C7 H71 O140 . 142.53(14) 0.930 2.298 3.089(9) yes
C46 H461 O140 . 139.11(11) 0.925 2.584 3.338(9) yes
C51 H511 O43 . 123.31(16) 0.941 2.188 2.817(9) yes
C62 H621 O124 1_554 137.01(14) 0.936 2.583 3.330(9) yes
C76 H761 O73 . 122.81(14) 0.931 2.237 2.851(9) yes
C76 H761 O140 . 140.65(12) 0.931 2.500 3.274(9) yes
C81 H811 O73 . 123.04(19) 0.923 2.231 2.841(9) yes
C84 H841 O132 2_575 155.2(2) 0.925 2.599 3.460(9) yes
C103 H1031 O92 . 120.73(14) 0.927 2.278 2.865(9) yes
C109 H1091 O140 . 144.74(11) 0.930 2.488 3.291(9) yes
C98 H981 O32 2_665 123.30(13) 0.941 2.512 3.130(9) yes
C88 H881 O124 1_554 143.06(13) 0.925 2.337 3.126(9) yes
C24 H241 O124 1_554 143.55(13) 0.934 2.512 3.310(9) yes
N90 H901 O106 2_665 147.15(13) 0.852 2.178 2.930(9) yes
N104 H1041 O32 2_665 145.79(13) 0.846 2.131 2.870(9) yes
N8 H81 O128 . 141.71(13) 0.854 2.233 2.952(9) yes
N11 H111 O128 . 158.53(17) 0.856 1.983 2.798(9) yes
N71 H711 O132 2_575 153.50(15) 0.850 2.082 2.867(9) yes
N74 H741 O132 2_575 156.39(19) 0.864 1.929 2.743(9) yes
C126 H1261 O65 1_556 137.25(19) 0.967 2.475 3.252(9) yes
C125 H1251 O21 1_556 132.50(17) 0.957 2.504 3.228(9) yes
C129 H1293 O10 2_675 155.59(14) 0.958 2.552 3.447(9) yes
C142 H1423 O73 . 149.80(19) 0.965 2.351 3.222(9) yes

loop_
_platon_squeeze_void_nr
_platon_squeeze_void_average_x
_platon_squeeze_void_average_y
_platon_squeeze_void_average_z
_platon_squeeze_void_volume
_platon_squeeze_void_count_electrons
_platon_squeeze_void_content
1 0.134 0.299 0.247 3393 799 ' '
2 0.227 0.790 0.941 13 5 ' '
3 0.773 0.210 0.059 13 4 ' '
